data_7038322
loop_
_publ_author_name
'Speed, Saskia'
'Casanovas, Berta'
'Vicente, Ramon'

_publ_section_title
;
 \m1,1-R-phenylcyanamido bridges as a new safe synthetic strategy for
 ferromagnetic molecular clusters.
;
_journal_issue 12
_journal_name_full 'Dalton transactions (Cambridge, England : 2003)'
_journal_page_first 5395
_journal_page_last 5403
_journal_paper_doi 10.1039/c5dt04306a
_journal_volume 45
_journal_year 2016
_chemical_formula_moiety '2(C78 H52 Cl4 F12 N16 Ni4 O8), 2(C H4 O), H2 O'
_chemical_formula_sum 'C158 H114 Cl8 F24 N32 Ni8 O19'
_chemical_formula_weight 3974.09
_chemical_name_systematic
; 
 ? 
;
_space_group_IT_number 2
_symmetry_cell_setting triclinic
_symmetry_space_group_name_Hall '-P 1'
_symmetry_space_group_name_H-M 'P -1'
_atom_sites_solution_hydrogens geom
_atom_sites_solution_primary direct
_atom_sites_solution_secondary difmap
_audit_creation_method SHELXL-97
_audit_update_record
;
2015-11-02 deposited with the CCDC.
2016-02-09 downloaded from the CCDC.
;
_cell_angle_alpha 75.858(6)
_cell_angle_beta 69.560(5)
_cell_angle_gamma 68.566(5)
_cell_formula_units_Z 1
_cell_length_a 15.825(2)
_cell_length_b 16.590(2)
_cell_length_c 17.807(3)
_cell_measurement_reflns_used 9524
_cell_measurement_temperature 100(2)
_cell_measurement_theta_max 30.53
_cell_measurement_theta_min 2.44
_cell_volume 4041.0(10)
_computing_cell_refinement 'Bruker SAINT'
_computing_data_collection 'Bruker APEX2'
_computing_data_reduction 'Bruker SAINT'
_computing_molecular_graphics 'Bruker SHELXTL'
_computing_publication_material 'Bruker SHELXTL'
_computing_structure_refinement 'SHELXL-97 (Sheldrick, 1997)'
_computing_structure_solution 'SHELXS-97 (Sheldrick, 1990)'
_diffrn_ambient_temperature 100(2)
_diffrn_measured_fraction_theta_full 0.995
_diffrn_measured_fraction_theta_max 0.995
_diffrn_measurement_device_type 'Bruker APEX-II CCD'
_diffrn_measurement_method 'omega and phi scans'
_diffrn_radiation_monochromator graphite
_diffrn_radiation_source 'fine-focus sealed tube'
_diffrn_radiation_type MoK\a
_diffrn_radiation_wavelength 0.71073
_diffrn_reflns_av_R_equivalents 0.0361
_diffrn_reflns_av_sigmaI/netI 0.0205
_diffrn_reflns_limit_h_max 22
_diffrn_reflns_limit_h_min -22
_diffrn_reflns_limit_k_max 23
_diffrn_reflns_limit_k_min -23
_diffrn_reflns_limit_l_max 25
_diffrn_reflns_limit_l_min -25
_diffrn_reflns_number 210698
_diffrn_reflns_theta_full 30.57
_diffrn_reflns_theta_max 30.57
_diffrn_reflns_theta_min 2.15
_exptl_absorpt_coefficient_mu 1.147
_exptl_absorpt_correction_T_max 0.7461
_exptl_absorpt_correction_T_min 0.6942
_exptl_absorpt_correction_type multi-scan
_exptl_absorpt_process_details sadabs
_exptl_crystal_colour green
_exptl_crystal_density_diffrn 1.633
_exptl_crystal_density_method 'not measured'
_exptl_crystal_description prism
_exptl_crystal_F_000 2014
_exptl_crystal_size_max 0.411
_exptl_crystal_size_mid 0.279
_exptl_crystal_size_min 0.188
_refine_diff_density_max 0.956
_refine_diff_density_min -0.746
_refine_diff_density_rms 0.080
_refine_ls_extinction_method none
_refine_ls_goodness_of_fit_ref 1.033
_refine_ls_hydrogen_treatment constr
_refine_ls_matrix_type full
_refine_ls_number_parameters 1223
_refine_ls_number_reflns 24707
_refine_ls_number_restraints 7
_refine_ls_restrained_S_all 1.034
_refine_ls_R_factor_all 0.0452
_refine_ls_R_factor_gt 0.0353
_refine_ls_shift/su_max 0.005
_refine_ls_shift/su_mean 0.000
_refine_ls_structure_factor_coef Fsqd
_refine_ls_weighting_details 'calc w=1/[\s^2^(Fo^2^)+(0.0385P)^2^+4.2452P] where P=(Fo^2^+2Fc^2^)/3'
_refine_ls_weighting_scheme calc
_refine_ls_wR_factor_gt 0.0844
_refine_ls_wR_factor_ref 0.0910
_reflns_number_gt 21043
_reflns_number_total 24707
_reflns_threshold_expression >2sigma(I)
_cod_data_source_file c5dt04306a2.cif
_cod_data_source_block ms7
_cod_depositor_comments 'Adding full bibliography for 7038322--7038324.cif.'
_cod_original_sg_symbol_H-M P-1
_cod_database_code 7038322

loop_
_symmetry_equiv_pos_as_xyz
'x, y, z'
'-x, -y, -z'

loop_
_atom_site_label
_atom_site_type_symbol
_atom_site_fract_x
_atom_site_fract_y
_atom_site_fract_z
_atom_site_U_iso_or_equiv
_atom_site_adp_type
_atom_site_occupancy
_atom_site_symmetry_multiplicity
_atom_site_calc_flag
_atom_site_refinement_flags
_atom_site_disorder_assembly
_atom_site_disorder_group
O9 O -0.00529(13) 0.95069(13) 0.12241(12) 0.0339(4) Uani 0.75 1 d P A 1
H9A H 0.0374 0.9047 0.1132 0.051 Uiso 0.75 1 calc PR A 1
C79 C 0.0267(3) 1.0199(2) 0.0780(2) 0.0452(7) Uani 0.75 1 d P A 1
H79A H -0.0264 1.0701 0.0715 0.068 Uiso 0.75 1 calc PR A 1
H79B H 0.0675 1.0047 0.0257 0.068 Uiso 0.75 1 calc PR A 1
H79C H 0.0613 1.0332 0.1057 0.068 Uiso 0.75 1 calc PR A 1
O10 O 0.5199(5) 0.4708(5) 0.4065(5) 0.0509(18) Uani 0.25 1 d P B 1
H10A H 0.5699 0.4457 0.4181 0.076 Uiso 0.25 1 calc PR B 1
C80 C 0.4658(6) 0.5216(6) 0.4562(6) 0.0364(18) Uani 0.25 1 d P B 1
H80A H 0.4403 0.4889 0.5061 0.055 Uiso 0.25 1 calc PR B 1
H80B H 0.4150 0.5616 0.4354 0.055 Uiso 0.25 1 calc PR B 1
H80C H 0.5001 0.5536 0.4655 0.055 Uiso 0.25 1 calc PR B 1
O1W O 0.0779(9) 0.9934(8) 0.0083(7) 0.091(3) Uani 0.25 1 d P C 2
O2W O 0.4354(10) 0.4998(7) 0.5251(8) 0.042(3) Uani 0.13 1 d P D 2
O3W O 0.4158(11) 0.5463(9) 0.4184(9) 0.049(4) Uani 0.12 1 d P E 2
Ni1 Ni 0.556752(13) 0.145659(13) 0.432490(12) 0.01456(4) Uani 1 1 d U . .
Ni2 Ni 0.567665(13) -0.041212(12) 0.419912(11) 0.01309(4) Uani 1 1 d . . .
Cl2 Cl 0.88653(4) 0.11055(4) 0.74144(4) 0.03989(12) Uani 1 1 d . . .
F4 F 0.92415(10) -0.01385(11) 0.62235(12) 0.0618(5) Uani 1 1 d . . .
F5 F 0.84973(13) -0.05976(9) 0.74291(11) 0.0588(5) Uani 1 1 d . . .
F6 F 0.81000(10) -0.06303(8) 0.63964(9) 0.0429(3) Uani 1 1 d . . .
O1 O 0.65606(7) 0.02483(7) 0.42718(6) 0.0145(2) Uani 1 1 d . . .
O2 O 0.81093(8) 0.03459(8) 0.36639(7) 0.0198(2) Uani 1 1 d . . .
O3 O 0.46398(7) 0.07025(7) 0.45355(6) 0.01377(19) Uani 1 1 d . . .
O4 O 0.32212(8) 0.07978(8) 0.43483(7) 0.0192(2) Uani 1 1 d . . .
H4A H 0.3230 0.0471 0.4775 0.029 Uiso 1 1 calc R . .
N1 N 0.62785(9) 0.14657(9) 0.30721(8) 0.0180(3) Uani 1 1 d . . .
N2 N 0.70139(9) -0.12230(9) 0.37244(8) 0.0162(2) Uani 1 1 d . . .
N4 N 0.53155(9) 0.02013(9) 0.31110(8) 0.0169(2) Uani 1 1 d . . .
N3 N 0.43076(9) 0.23980(9) 0.42068(8) 0.0174(2) Uani 1 1 d . . .
N5 N 0.62423(11) 0.22598(10) 0.43527(10) 0.0248(3) Uani 1 1 d U . .
N6 N 0.68730(14) 0.33932(12) 0.43664(13) 0.0378(4) Uani 1 1 d . . .
N7 N 0.50640(9) 0.12679(9) 0.56217(8) 0.0168(2) Uani 1 1 d U . .
N8 N 0.53609(10) 0.20921(9) 0.64217(9) 0.0213(3) Uani 1 1 d U . .
C1 C 0.60455(12) 0.21144(11) 0.24851(10) 0.0226(3) Uani 1 1 d . . .
H1 H 0.5492 0.2577 0.2622 0.027 Uiso 1 1 calc R . .
C2 C 0.66004(13) 0.21193(13) 0.16835(11) 0.0272(4) Uani 1 1 d . . .
H2 H 0.6420 0.2575 0.1291 0.033 Uiso 1 1 calc R . .
C3 C 0.74282(13) 0.14333(13) 0.14799(11) 0.0280(4) Uani 1 1 d . . .
H3 H 0.7809 0.1418 0.0947 0.034 Uiso 1 1 calc R . .
C4 C 0.76818(12) 0.07667(12) 0.20852(10) 0.0230(3) Uani 1 1 d . . .
H4 H 0.8237 0.0303 0.1965 0.028 Uiso 1 1 calc R . .
C5 C 0.70894(11) 0.08092(10) 0.28722(9) 0.0176(3) Uani 1 1 d . . .
C6 C 0.73375(10) 0.01438(10) 0.35943(9) 0.0160(3) Uani 1 1 d . . .
C7 C 0.76809(11) -0.08115(10) 0.34293(9) 0.0169(3) Uani 1 1 d . . .
C8 C 0.86176(12) -0.12361(12) 0.30295(11) 0.0230(3) Uani 1 1 d . . .
H8 H 0.9064 -0.0937 0.2819 0.028 Uiso 1 1 calc R . .
C9 C 0.88734(12) -0.21137(12) 0.29504(11) 0.0260(4) Uani 1 1 d . . .
H9 H 0.9491 -0.2407 0.2677 0.031 Uiso 1 1 calc R . .
C10 C 0.81962(13) -0.25460(12) 0.32838(11) 0.0245(3) Uani 1 1 d . . .
H10 H 0.8358 -0.3139 0.3258 0.029 Uiso 1 1 calc R . .
C11 C 0.72714(12) -0.20766(11) 0.36575(10) 0.0205(3) Uani 1 1 d . . .
H11 H 0.6814 -0.2363 0.3869 0.025 Uiso 1 1 calc R . .
C12 C 0.83659(13) -0.00330(13) 0.43994(11) 0.0261(4) Uani 1 1 d . . .
H12A H 0.8887 0.0137 0.4391 0.039 Uiso 1 1 calc R . .
H12B H 0.8548 -0.0658 0.4447 0.039 Uiso 1 1 calc R . .
H12C H 0.7834 0.0168 0.4852 0.039 Uiso 1 1 calc R . .
C23 C 0.57613(12) -0.00509(11) 0.23730(10) 0.0223(3) Uani 1 1 d . . .
H23 H 0.6306 -0.0531 0.2308 0.027 Uiso 1 1 calc R . .
C22 C 0.54428(15) 0.03741(13) 0.17046(11) 0.0296(4) Uani 1 1 d . . .
H22 H 0.5771 0.0186 0.1201 0.036 Uiso 1 1 calc R . .
C21 C 0.46216(15) 0.10874(13) 0.18005(11) 0.0300(4) Uani 1 1 d . . .
H21 H 0.4393 0.1387 0.1362 0.036 Uiso 1 1 calc R . .
C20 C 0.41520(13) 0.13427(12) 0.25623(10) 0.0232(3) Uani 1 1 d . . .
H20 H 0.3597 0.1812 0.2644 0.028 Uiso 1 1 calc R . .
C19 C 0.45209(11) 0.08873(10) 0.32034(9) 0.0161(3) Uani 1 1 d . . .
C13 C 0.40518(13) 0.32457(11) 0.42872(11) 0.0235(3) Uani 1 1 d . . .
H13 H 0.4489 0.3459 0.4348 0.028 Uiso 1 1 calc R . .
C14 C 0.31550(13) 0.38141(12) 0.42824(12) 0.0288(4) Uani 1 1 d . . .
H14 H 0.2994 0.4398 0.4342 0.035 Uiso 1 1 calc R . .
C15 C 0.25036(13) 0.34990(12) 0.41874(13) 0.0295(4) Uani 1 1 d . . .
H15 H 0.1902 0.3869 0.4176 0.035 Uiso 1 1 calc R . .
C16 C 0.27639(12) 0.26225(12) 0.41089(11) 0.0225(3) Uani 1 1 d . . .
H16 H 0.2337 0.2395 0.4049 0.027 Uiso 1 1 calc R . .
C17 C 0.36739(11) 0.20885(10) 0.41209(9) 0.0164(3) Uani 1 1 d . . .
C18 C 0.40140(10) 0.11055(10) 0.40741(9) 0.0148(3) Uani 1 1 d . . .
C24 C 0.65651(13) 0.27664(13) 0.43867(12) 0.0267(4) Uani 1 1 d U . .
Cl1 Cl 1.02921(4) 0.27453(5) 0.53817(4) 0.04085(13) Uani 0.90 1 d P F 1
F1 F 0.86756(12) 0.52574(10) 0.42424(12) 0.0495(4) Uani 0.90 1 d P F 1
F2 F 1.00920(10) 0.43742(10) 0.41030(9) 0.0416(3) Uani 0.90 1 d P F 1
F3 F 0.91921(11) 0.47244(11) 0.52820(10) 0.0478(4) Uani 0.90 1 d P F 1
C25 C 0.76840(16) 0.31983(15) 0.46049(14) 0.0261(4) Uani 0.90 1 d P F 1
C26 C 0.80370(15) 0.38942(14) 0.45106(14) 0.0280(4) Uani 0.90 1 d P F 1
H26 H 0.7731 0.4448 0.4288 0.034 Uiso 0.90 1 calc PR F 1
C27 C 0.88309(16) 0.37712(16) 0.47421(14) 0.0277(4) Uani 0.90 1 d P F 1
C28 C 0.92886(15) 0.29408(17) 0.50835(13) 0.0284(4) Uani 0.90 1 d P F 1
C29 C 0.89576(17) 0.22445(16) 0.51743(13) 0.0301(4) Uani 0.90 1 d P F 1
H29 H 0.9267 0.1692 0.5396 0.036 Uiso 0.90 1 calc PR F 1
C30 C 0.81707(16) 0.23682(15) 0.49371(13) 0.0277(4) Uani 0.90 1 d P F 1
H30 H 0.7959 0.1895 0.4998 0.033 Uiso 0.90 1 calc PR F 1
C31 C 0.91959(17) 0.45284(16) 0.45933(16) 0.0354(5) Uani 0.90 1 d P F 1
Cl1' Cl 1.0030(5) 0.3552(6) 0.5223(4) 0.0538(17) Uani 0.10 1 d P F 2
F1' F 0.9299(13) 0.1228(11) 0.5242(12) 0.062(4) Uani 0.10 1 d P F 2
F2' F 1.0425(10) 0.1788(11) 0.4665(9) 0.052(4) Uani 0.10 1 d P F 2
F3' F 0.9722(14) 0.1813(16) 0.5953(9) 0.079(6) Uani 0.10 1 d P F 2
C25' C 0.7430(10) 0.3572(11) 0.4667(11) 0.036(2) Uani 0.10 1 d PG F 2
C26' C 0.7627(10) 0.4339(9) 0.4612(10) 0.036(2) Uani 0.10 1 d PG F 2
H26' H 0.7219 0.4875 0.4461 0.043 Uiso 0.10 1 calc PR F 2
C27' C 0.8433(11) 0.4305(9) 0.4782(10) 0.036(2) Uani 0.10 1 d PG F 2
H27' H 0.8564 0.4818 0.4746 0.043 Uiso 0.10 1 calc PR F 2
C28' C 0.9043(9) 0.3503(11) 0.5008(10) 0.036(2) Uani 0.10 1 d PG F 2
C29' C 0.8846(10) 0.2736(9) 0.5063(10) 0.036(2) Uani 0.10 1 d PG F 2
C30' C 0.8040(11) 0.2771(9) 0.4892(11) 0.036(2) Uani 0.10 1 d PG F 2
H30' H 0.7909 0.2257 0.4929 0.043 Uiso 0.10 1 calc PR F 2
C31' C 0.9554(17) 0.1872(16) 0.5236(14) 0.041(5) Uani 0.10 1 d P F 2
C32 C 0.52371(11) 0.16351(10) 0.60209(10) 0.0174(3) Uani 1 1 d U . .
C33 C 0.62027(12) 0.18179(11) 0.66474(10) 0.0199(3) Uani 1 1 d . . .
C34 C 0.68645(12) 0.09846(11) 0.65709(10) 0.0208(3) Uani 1 1 d . . .
H34 H 0.6754 0.0582 0.6363 0.025 Uiso 1 1 calc R . .
C35 C 0.76868(13) 0.07519(12) 0.68027(11) 0.0240(3) Uani 1 1 d . . .
C36 C 0.78513(13) 0.13527(13) 0.71182(11) 0.0258(3) Uani 1 1 d . . .
C37 C 0.71967(13) 0.21747(13) 0.72037(11) 0.0257(3) Uani 1 1 d . . .
H37 H 0.7305 0.2572 0.7420 0.031 Uiso 1 1 calc R . .
C38 C 0.63812(13) 0.24096(12) 0.69696(11) 0.0244(3) Uani 1 1 d . . .
H38 H 0.5948 0.2965 0.7027 0.029 Uiso 1 1 calc R . .
C39 C 0.83787(16) -0.01472(14) 0.67111(16) 0.0379(5) Uani 1 1 d . . .
Ni3 Ni 0.969715(14) 0.347174(13) 0.002015(13) 0.01628(4) Uani 1 1 d U . .
Ni4 Ni 1.053409(13) 0.507421(13) -0.093268(12) 0.01451(4) Uani 1 1 d . . .
Cl3 Cl 0.55327(4) 0.52334(5) -0.24685(4) 0.05117(17) Uani 1 1 d . . .
Cl4 Cl 0.46050(3) 0.29102(4) -0.10899(4) 0.03728(11) Uani 1 1 d . . .
F7 F 0.57066(10) 0.66983(10) -0.18357(10) 0.0515(4) Uani 1 1 d . . .
F8 F 0.64914(9) 0.63027(9) -0.09719(9) 0.0418(3) Uani 1 1 d . . .
F9 F 0.54603(9) 0.56845(11) -0.08414(10) 0.0520(4) Uani 1 1 d . . .
F10 F 0.56475(10) 0.10170(9) -0.14479(7) 0.0387(3) Uani 1 1 d . . .
F11 F 0.50280(10) 0.10112(10) -0.01639(8) 0.0421(3) Uani 1 1 d . . .
F12 F 0.64451(11) 0.01895(9) -0.06332(10) 0.0489(4) Uani 1 1 d . . .
O5 O 0.86089(7) 0.44415(7) 0.05769(7) 0.0155(2) Uani 1 1 d . . .
O6 O 0.72096(8) 0.40360(8) 0.11286(8) 0.0212(2) Uani 1 1 d . . .
O7 O 1.05364(7) 0.41752(7) 0.01225(7) 0.0145(2) Uani 1 1 d . . .
O8 O 1.20559(8) 0.39568(8) 0.01731(8) 0.0205(2) Uani 1 1 d . . .
H8A H 1.1883 0.4474 -0.0013 0.031 Uiso 1 1 calc R . .
N11 N 1.10398(10) 0.25950(9) -0.02573(9) 0.0200(3) Uani 1 1 d U . .
N12 N 1.01350(10) 0.38772(10) 0.16854(8) 0.0199(3) Uani 1 1 d . . .
N9 N 0.92917(10) 0.28550(10) 0.12255(9) 0.0220(3) Uani 1 1 d . . .
N10 N 0.81543(10) 0.53708(10) 0.17302(8) 0.0202(3) Uani 1 1 d . . .
N13 N 0.90615(11) 0.28403(10) -0.03262(10) 0.0263(3) Uani 1 1 d U . .
N14 N 0.83976(11) 0.18424(10) -0.05769(9) 0.0228(3) Uani 1 1 d U . .
N15 N 0.98973(9) 0.42906(9) -0.11282(8) 0.0181(3) Uani 1 1 d . . .
N16 N 0.94684(11) 0.40672(10) -0.22394(9) 0.0233(3) Uani 1 1 d . . .
C52 C 1.13144(13) 0.18899(12) -0.06270(12) 0.0262(4) Uani 1 1 d . . .
H52 H 1.0867 0.1763 -0.0766 0.031 Uiso 1 1 calc R . .
C53 C 1.22408(14) 0.13432(13) -0.08091(14) 0.0335(4) Uani 1 1 d . . .
H53 H 1.2412 0.0854 -0.1061 0.040 Uiso 1 1 calc R . .
C54 C 1.29110(13) 0.15393(14) -0.06078(15) 0.0349(4) Uani 1 1 d . . .
H54 H 1.3540 0.1188 -0.0732 0.042 Uiso 1 1 calc R . .
C55 C 1.26275(12) 0.22669(12) -0.02190(12) 0.0266(4) Uani 1 1 d . . .
H55 H 1.3063 0.2408 -0.0076 0.032 Uiso 1 1 calc R . .
C56 C 1.16810(11) 0.27798(11) -0.00483(10) 0.0191(3) Uani 1 1 d . . .
C57 C 1.13094(10) 0.36018(10) 0.03698(10) 0.0165(3) Uani 1 1 d . . .
C58 C 1.09996(11) 0.33878(11) 0.12981(10) 0.0192(3) Uani 1 1 d . . .
C59 C 1.16016(13) 0.27514(12) 0.17091(12) 0.0261(4) Uani 1 1 d . . .
H59 H 1.2204 0.2436 0.1427 0.031 Uiso 1 1 calc R . .
C60 C 1.12900(16) 0.25947(14) 0.25442(12) 0.0327(4) Uani 1 1 d . . .
H60 H 1.1680 0.2171 0.2832 0.039 Uiso 1 1 calc R . .
C61 C 1.03952(16) 0.30749(15) 0.29425(12) 0.0351(4) Uani 1 1 d . . .
H61 H 1.0164 0.2967 0.3502 0.042 Uiso 1 1 calc R . .
C62 C 0.98395(14) 0.37239(13) 0.24969(11) 0.0280(4) Uani 1 1 d . . .
H62 H 0.9245 0.4062 0.2770 0.034 Uiso 1 1 calc R . .
C40 C 0.97362(13) 0.20553(12) 0.15408(13) 0.0288(4) Uani 1 1 d . . .
H40 H 1.0326 0.1748 0.1231 0.035 Uiso 1 1 calc R . .
C41 C 0.93562(14) 0.16662(13) 0.23080(13) 0.0318(4) Uani 1 1 d . . .
H41 H 0.9682 0.1108 0.2505 0.038 Uiso 1 1 calc R . .
C42 C 0.84870(14) 0.21223(13) 0.27723(12) 0.0297(4) Uani 1 1 d . . .
H42 H 0.8215 0.1876 0.3288 0.036 Uiso 1 1 calc R . .
C43 C 0.80240(13) 0.29537(12) 0.24580(11) 0.0249(3) Uani 1 1 d . . .
H43 H 0.7439 0.3277 0.2761 0.030 Uiso 1 1 calc R . .
C44 C 0.84486(11) 0.32958(11) 0.16820(10) 0.0202(3) Uani 1 1 d . . .
C45 C 0.79697(11) 0.41896(11) 0.12696(10) 0.0178(3) Uani 1 1 d . . .
C46 C 0.75667(11) 0.49153(12) 0.18167(10) 0.0203(3) Uani 1 1 d . . .
C47 C 0.66537(12) 0.51168(14) 0.23467(11) 0.0286(4) Uani 1 1 d . . .
H47 H 0.6266 0.4780 0.2418 0.034 Uiso 1 1 calc R . .
C48 C 0.63293(13) 0.58239(17) 0.27665(13) 0.0369(5) Uani 1 1 d . . .
H48 H 0.5719 0.5972 0.3119 0.044 Uiso 1 1 calc R . .
C49 C 0.69256(14) 0.63069(17) 0.26550(14) 0.0386(5) Uani 1 1 d . . .
H49 H 0.6717 0.6793 0.2920 0.046 Uiso 1 1 calc R . .
C50 C 0.78388(13) 0.60536(14) 0.21408(12) 0.0289(4) Uani 1 1 d . . .
H50 H 0.8246 0.6367 0.2078 0.035 Uiso 1 1 calc R . .
C51 C 0.67843(12) 0.46787(12) 0.05602(11) 0.0235(3) Uani 1 1 d . . .
H51A H 0.6282 0.4525 0.0505 0.035 Uiso 1 1 calc R . .
H51B H 0.7253 0.4704 0.0045 0.035 Uiso 1 1 calc R . .
H51C H 0.6532 0.5239 0.0748 0.035 Uiso 1 1 calc R . .
C63 C 0.96553(11) 0.42123(10) -0.16635(10) 0.0181(3) Uani 1 1 d . . .
C64 C 0.85364(13) 0.44002(12) -0.22957(10) 0.0224(3) Uani 1 1 d . . .
C65 C 0.78198(12) 0.50430(11) -0.18433(10) 0.0218(3) Uani 1 1 d . . .
H65 H 0.7964 0.5289 -0.1505 0.026 Uiso 1 1 calc R . .
C66 C 0.68948(13) 0.53174(12) -0.18937(11) 0.0261(4) Uani 1 1 d . . .
C67 C 0.66865(14) 0.49486(14) -0.24090(13) 0.0324(4) Uani 1 1 d . . .
C68 C 0.73941(17) 0.43407(14) -0.28789(13) 0.0354(5) Uani 1 1 d . . .
H68 H 0.7253 0.4115 -0.3234 0.042 Uiso 1 1 calc R . .
C69 C 0.83143(16) 0.40627(13) -0.28274(12) 0.0306(4) Uani 1 1 d . . .
H69 H 0.8785 0.3652 -0.3146 0.037 Uiso 1 1 calc R . .
C70 C 0.61447(14) 0.59981(14) -0.13866(14) 0.0345(4) Uani 1 1 d . . .
C71 C 0.87113(11) 0.24031(11) -0.04537(10) 0.0203(3) Uani 1 1 d U . .
C72 C 0.74950(11) 0.21207(11) -0.06763(10) 0.0188(3) Uani 1 1 d . . .
C73 C 0.71128(12) 0.14771(11) -0.06768(10) 0.0214(3) Uani 1 1 d . . .
H73 H 0.7463 0.0891 -0.0604 0.026 Uiso 1 1 calc R . .
C74 C 0.62208(13) 0.17013(12) -0.07836(10) 0.0224(3) Uani 1 1 d . . .
C75 C 0.56973(12) 0.25821(13) -0.08999(11) 0.0247(3) Uani 1 1 d . . .
C76 C 0.60527(13) 0.32254(12) -0.08839(11) 0.0253(3) Uani 1 1 d . . .
H76 H 0.5694 0.3810 -0.0946 0.030 Uiso 1 1 calc R . .
C77 C 0.69417(12) 0.30001(11) -0.07750(11) 0.0220(3) Uani 1 1 d . . .
H77 H 0.7174 0.3437 -0.0767 0.026 Uiso 1 1 calc R . .
C78 C 0.58411(15) 0.09862(14) -0.07656(12) 0.0299(4) Uani 1 1 d . . .

loop_
_atom_site_aniso_label
_atom_site_aniso_U_11
_atom_site_aniso_U_22
_atom_site_aniso_U_33
_atom_site_aniso_U_23
_atom_site_aniso_U_13
_atom_site_aniso_U_12
O9 0.0246(9) 0.0350(10) 0.0319(10) -0.0051(8) -0.0031(7) -0.0022(8)
C79 0.0512(19) 0.0285(14) 0.0463(18) -0.0088(13) -0.0101(15) -0.0027(13)
O10 0.036(3) 0.045(4) 0.068(5) 0.011(3) -0.016(3) -0.019(3)
C80 0.025(4) 0.043(5) 0.037(5) -0.014(4) -0.002(3) -0.006(3)
O1W 0.094(8) 0.091(8) 0.086(8) 0.016(6) -0.027(6) -0.043(7)
O2W 0.050(7) 0.020(5) 0.053(8) 0.012(5) -0.025(6) -0.006(5)
O3W 0.055(9) 0.038(7) 0.045(8) -0.027(6) 0.025(7) -0.027(7)
Ni1 0.01163(8) 0.01470(9) 0.01637(9) -0.00025(7) -0.00465(7) -0.00355(7)
Ni2 0.01083(8) 0.01440(9) 0.01305(8) -0.00106(6) -0.00410(6) -0.00264(7)
Cl2 0.0297(2) 0.0519(3) 0.0507(3) -0.0137(2) -0.0230(2) -0.0115(2)
F4 0.0251(7) 0.0588(10) 0.1027(14) -0.0404(10) -0.0177(8) 0.0038(6)
F5 0.0787(11) 0.0342(7) 0.0817(12) 0.0024(7) -0.0664(10) -0.0033(7)
F6 0.0464(7) 0.0253(6) 0.0689(9) -0.0120(6) -0.0405(7) 0.0019(5)
O1 0.0106(4) 0.0163(5) 0.0150(5) -0.0006(4) -0.0032(4) -0.0037(4)
O2 0.0144(5) 0.0226(6) 0.0219(6) 0.0031(4) -0.0063(4) -0.0079(4)
O3 0.0112(4) 0.0154(5) 0.0145(5) -0.0001(4) -0.0062(4) -0.0027(4)
O4 0.0148(5) 0.0252(6) 0.0191(5) 0.0032(4) -0.0079(4) -0.0089(4)
N1 0.0152(6) 0.0187(6) 0.0181(6) 0.0019(5) -0.0053(5) -0.0052(5)
N2 0.0146(6) 0.0170(6) 0.0154(6) -0.0016(5) -0.0056(5) -0.0020(5)
N4 0.0170(6) 0.0177(6) 0.0154(6) -0.0017(5) -0.0056(5) -0.0041(5)
N3 0.0152(6) 0.0161(6) 0.0181(6) -0.0004(5) -0.0047(5) -0.0031(5)
N5 0.0206(7) 0.0274(7) 0.0282(7) -0.0034(6) -0.0045(6) -0.0120(6)
N6 0.0365(9) 0.0337(9) 0.0539(11) 0.0015(8) -0.0206(9) -0.0202(8)
N7 0.0140(6) 0.0177(6) 0.0184(6) -0.0025(5) -0.0054(5) -0.0038(5)
N8 0.0209(7) 0.0207(7) 0.0239(7) -0.0071(5) -0.0099(5) -0.0024(5)
C1 0.0203(7) 0.0212(8) 0.0228(8) 0.0041(6) -0.0087(6) -0.0047(6)
C2 0.0269(9) 0.0299(9) 0.0212(8) 0.0081(7) -0.0102(7) -0.0090(7)
C3 0.0257(8) 0.0360(10) 0.0167(7) 0.0037(7) -0.0038(6) -0.0101(7)
C4 0.0191(7) 0.0259(8) 0.0191(7) -0.0001(6) -0.0037(6) -0.0049(6)
C5 0.0137(6) 0.0192(7) 0.0178(7) 0.0010(5) -0.0044(5) -0.0051(5)
C6 0.0118(6) 0.0168(7) 0.0163(7) 0.0003(5) -0.0035(5) -0.0031(5)
C7 0.0134(6) 0.0183(7) 0.0159(7) -0.0005(5) -0.0046(5) -0.0019(5)
C8 0.0136(7) 0.0244(8) 0.0254(8) -0.0036(6) -0.0030(6) -0.0018(6)
C9 0.0159(7) 0.0280(9) 0.0271(8) -0.0083(7) -0.0058(6) 0.0035(6)
C10 0.0235(8) 0.0202(8) 0.0276(8) -0.0082(6) -0.0102(7) 0.0018(6)
C11 0.0198(7) 0.0200(7) 0.0215(7) -0.0049(6) -0.0074(6) -0.0031(6)
C12 0.0220(8) 0.0324(9) 0.0278(9) 0.0050(7) -0.0137(7) -0.0126(7)
C23 0.0233(8) 0.0216(8) 0.0187(7) -0.0055(6) -0.0057(6) -0.0016(6)
C22 0.0357(10) 0.0313(9) 0.0173(8) -0.0067(7) -0.0104(7) -0.0004(8)
C21 0.0357(10) 0.0335(10) 0.0183(8) -0.0033(7) -0.0150(7) -0.0012(8)
C20 0.0225(8) 0.0248(8) 0.0200(7) -0.0019(6) -0.0105(6) -0.0010(6)
C19 0.0154(6) 0.0184(7) 0.0155(6) -0.0014(5) -0.0058(5) -0.0054(5)
C13 0.0225(8) 0.0175(7) 0.0281(8) -0.0005(6) -0.0072(7) -0.0049(6)
C14 0.0255(9) 0.0172(8) 0.0361(10) -0.0036(7) -0.0078(7) 0.0010(7)
C15 0.0201(8) 0.0244(9) 0.0369(10) -0.0043(7) -0.0110(7) 0.0038(7)
C16 0.0161(7) 0.0247(8) 0.0246(8) -0.0034(6) -0.0083(6) -0.0015(6)
C17 0.0149(6) 0.0178(7) 0.0133(6) -0.0001(5) -0.0045(5) -0.0023(5)
C18 0.0124(6) 0.0164(7) 0.0157(6) -0.0015(5) -0.0059(5) -0.0033(5)
C24 0.0214(8) 0.0299(9) 0.0294(9) -0.0016(7) -0.0065(7) -0.0108(7)
Cl1 0.0288(3) 0.0599(4) 0.0393(3) -0.0105(3) -0.0131(2) -0.0142(3)
F1 0.0477(9) 0.0301(7) 0.0753(12) -0.0058(7) -0.0120(8) -0.0235(7)
F2 0.0334(7) 0.0522(9) 0.0459(8) -0.0185(7) 0.0050(6) -0.0286(7)
F3 0.0444(8) 0.0599(10) 0.0515(9) -0.0312(8) 0.0023(7) -0.0302(8)
C25 0.0257(10) 0.0248(10) 0.0306(10) -0.0033(8) -0.0065(8) -0.0129(8)
C26 0.0266(10) 0.0227(9) 0.0364(11) -0.0054(8) -0.0058(8) -0.0116(8)
C27 0.0244(10) 0.0302(11) 0.0317(11) -0.0090(9) -0.0014(8) -0.0149(9)
C28 0.0226(9) 0.0420(13) 0.0235(9) -0.0056(8) -0.0045(7) -0.0146(9)
C29 0.0300(11) 0.0322(11) 0.0255(10) 0.0035(8) -0.0077(8) -0.0117(10)
C30 0.0298(10) 0.0271(10) 0.0282(10) 0.0026(8) -0.0078(8) -0.0155(9)
C31 0.0298(11) 0.0388(12) 0.0437(13) -0.0162(10) 0.0008(9) -0.0213(10)
Cl1' 0.040(3) 0.086(5) 0.051(3) -0.030(3) -0.002(3) -0.035(3)
F1' 0.059(10) 0.048(9) 0.077(12) 0.012(8) -0.027(9) -0.022(8)
F2' 0.039(7) 0.059(9) 0.043(8) 0.003(7) -0.008(6) -0.008(7)
F3' 0.066(11) 0.140(19) 0.030(8) 0.024(9) -0.023(8) -0.045(12)
C25' 0.036(5) 0.034(6) 0.038(5) -0.014(4) -0.004(4) -0.011(5)
C26' 0.036(5) 0.034(6) 0.038(5) -0.014(4) -0.004(4) -0.011(5)
C27' 0.036(5) 0.034(6) 0.038(5) -0.014(4) -0.004(4) -0.011(5)
C28' 0.036(5) 0.034(6) 0.038(5) -0.014(4) -0.004(4) -0.011(5)
C29' 0.036(5) 0.034(6) 0.038(5) -0.014(4) -0.004(4) -0.011(5)
C30' 0.036(5) 0.034(6) 0.038(5) -0.014(4) -0.004(4) -0.011(5)
C31' 0.037(12) 0.042(12) 0.030(10) 0.009(9) -0.006(9) -0.007(10)
C32 0.0142(6) 0.0159(7) 0.0188(7) -0.0007(5) -0.0053(5) -0.0014(5)
C33 0.0205(7) 0.0230(8) 0.0179(7) -0.0026(6) -0.0069(6) -0.0074(6)
C34 0.0225(8) 0.0205(7) 0.0231(8) -0.0021(6) -0.0109(6) -0.0073(6)
C35 0.0239(8) 0.0240(8) 0.0274(8) -0.0015(6) -0.0134(7) -0.0068(7)
C36 0.0232(8) 0.0348(9) 0.0262(8) -0.0034(7) -0.0118(7) -0.0126(7)
C37 0.0290(9) 0.0314(9) 0.0243(8) -0.0065(7) -0.0086(7) -0.0151(7)
C38 0.0278(8) 0.0241(8) 0.0248(8) -0.0068(6) -0.0089(7) -0.0084(7)
C39 0.0347(11) 0.0302(10) 0.0572(14) -0.0079(9) -0.0306(10) -0.0017(8)
Ni3 0.01158(9) 0.01761(9) 0.02068(10) 0.00014(7) -0.00561(7) -0.00646(7)
Ni4 0.01108(8) 0.01865(9) 0.01431(9) 0.00021(7) -0.00400(7) -0.00637(7)
Cl3 0.0392(3) 0.0720(4) 0.0584(4) 0.0243(3) -0.0366(3) -0.0351(3)
Cl4 0.0200(2) 0.0446(3) 0.0483(3) -0.0008(2) -0.01416(19) -0.01062(19)
F7 0.0391(7) 0.0414(8) 0.0680(10) 0.0095(7) -0.0343(7) 0.0012(6)
F8 0.0243(6) 0.0445(7) 0.0545(8) -0.0136(6) -0.0179(6) 0.0024(5)
F9 0.0239(6) 0.0664(10) 0.0550(9) 0.0019(7) -0.0032(6) -0.0162(6)
F10 0.0540(8) 0.0508(8) 0.0300(6) 0.0005(5) -0.0186(6) -0.0347(7)
F11 0.0495(8) 0.0622(9) 0.0301(6) 0.0057(6) -0.0098(6) -0.0438(7)
F12 0.0586(9) 0.0280(6) 0.0787(11) 0.0049(6) -0.0401(8) -0.0227(6)
O5 0.0114(5) 0.0185(5) 0.0170(5) 0.0014(4) -0.0042(4) -0.0073(4)
O6 0.0146(5) 0.0251(6) 0.0266(6) 0.0048(5) -0.0090(4) -0.0114(5)
O7 0.0099(4) 0.0166(5) 0.0169(5) 0.0009(4) -0.0052(4) -0.0048(4)
O8 0.0138(5) 0.0198(5) 0.0297(6) 0.0044(5) -0.0099(5) -0.0087(4)
N11 0.0150(6) 0.0194(6) 0.0254(7) -0.0019(5) -0.0049(5) -0.0067(5)
N12 0.0186(6) 0.0251(7) 0.0175(6) 0.0030(5) -0.0072(5) -0.0102(5)
N9 0.0149(6) 0.0222(7) 0.0284(7) 0.0055(6) -0.0084(5) -0.0088(5)
N10 0.0155(6) 0.0277(7) 0.0181(6) -0.0034(5) -0.0042(5) -0.0078(5)
N13 0.0210(7) 0.0263(7) 0.0371(8) -0.0011(6) -0.0127(6) -0.0112(6)
N14 0.0216(7) 0.0245(7) 0.0273(7) -0.0050(6) -0.0112(6) -0.0080(6)
N15 0.0140(6) 0.0212(6) 0.0207(6) -0.0024(5) -0.0060(5) -0.0066(5)
N16 0.0221(7) 0.0271(7) 0.0228(7) -0.0068(6) -0.0099(6) -0.0043(6)
C52 0.0196(8) 0.0246(8) 0.0345(9) -0.0073(7) -0.0048(7) -0.0077(7)
C53 0.0231(9) 0.0265(9) 0.0481(12) -0.0149(8) -0.0038(8) -0.0041(7)
C54 0.0167(8) 0.0288(10) 0.0541(13) -0.0134(9) -0.0049(8) -0.0012(7)
C55 0.0151(7) 0.0262(9) 0.0367(10) -0.0032(7) -0.0071(7) -0.0055(6)
C56 0.0137(7) 0.0186(7) 0.0230(7) 0.0011(6) -0.0052(6) -0.0054(6)
C57 0.0120(6) 0.0174(7) 0.0208(7) 0.0016(5) -0.0068(5) -0.0060(5)
C58 0.0187(7) 0.0208(7) 0.0214(7) 0.0040(6) -0.0101(6) -0.0103(6)
C59 0.0245(8) 0.0259(8) 0.0297(9) 0.0045(7) -0.0151(7) -0.0082(7)
C60 0.0401(11) 0.0317(10) 0.0306(10) 0.0094(8) -0.0232(9) -0.0122(8)
C61 0.0444(12) 0.0411(11) 0.0201(8) 0.0081(8) -0.0149(8) -0.0160(9)
C62 0.0274(9) 0.0358(10) 0.0197(8) 0.0030(7) -0.0072(7) -0.0125(8)
C40 0.0178(8) 0.0255(9) 0.0388(10) 0.0084(7) -0.0101(7) -0.0083(7)
C41 0.0266(9) 0.0274(9) 0.0391(11) 0.0142(8) -0.0157(8) -0.0119(7)
C42 0.0306(9) 0.0320(10) 0.0281(9) 0.0124(7) -0.0114(7) -0.0192(8)
C43 0.0236(8) 0.0287(9) 0.0224(8) 0.0053(7) -0.0064(6) -0.0141(7)
C44 0.0169(7) 0.0228(8) 0.0232(8) 0.0047(6) -0.0085(6) -0.0112(6)
C45 0.0116(6) 0.0212(7) 0.0210(7) 0.0024(6) -0.0050(5) -0.0085(6)
C46 0.0134(7) 0.0279(8) 0.0180(7) 0.0003(6) -0.0047(6) -0.0065(6)
C47 0.0148(7) 0.0436(11) 0.0267(9) -0.0041(8) -0.0031(6) -0.0112(7)
C48 0.0151(8) 0.0614(14) 0.0314(10) -0.0195(10) 0.0006(7) -0.0070(8)
C49 0.0216(9) 0.0571(14) 0.0384(11) -0.0277(10) -0.0025(8) -0.0058(9)
C50 0.0208(8) 0.0392(10) 0.0292(9) -0.0149(8) -0.0037(7) -0.0088(7)
C51 0.0175(7) 0.0273(8) 0.0288(8) 0.0025(7) -0.0116(6) -0.0099(6)
C63 0.0125(6) 0.0180(7) 0.0219(7) -0.0028(6) -0.0045(5) -0.0031(5)
C64 0.0253(8) 0.0249(8) 0.0221(8) 0.0021(6) -0.0134(6) -0.0107(7)
C65 0.0197(7) 0.0253(8) 0.0238(8) 0.0021(6) -0.0116(6) -0.0093(6)
C66 0.0216(8) 0.0290(9) 0.0296(9) 0.0111(7) -0.0151(7) -0.0123(7)
C67 0.0309(9) 0.0398(11) 0.0369(10) 0.0164(8) -0.0247(8) -0.0224(8)
C68 0.0509(13) 0.0385(11) 0.0345(10) 0.0093(8) -0.0295(10) -0.0265(10)
C69 0.0429(11) 0.0312(9) 0.0279(9) 0.0002(7) -0.0207(8) -0.0156(8)
C70 0.0195(8) 0.0379(11) 0.0429(11) 0.0083(9) -0.0163(8) -0.0071(8)
C71 0.0170(7) 0.0248(8) 0.0192(7) -0.0007(6) -0.0054(6) -0.0077(6)
C72 0.0195(7) 0.0222(7) 0.0182(7) -0.0032(6) -0.0059(6) -0.0096(6)
C73 0.0250(8) 0.0205(7) 0.0231(8) -0.0004(6) -0.0109(6) -0.0098(6)
C74 0.0251(8) 0.0273(8) 0.0207(7) 0.0003(6) -0.0085(6) -0.0153(7)
C75 0.0180(7) 0.0324(9) 0.0241(8) -0.0010(7) -0.0065(6) -0.0099(7)
C76 0.0206(8) 0.0230(8) 0.0300(9) -0.0029(7) -0.0060(7) -0.0059(6)
C77 0.0216(8) 0.0211(8) 0.0255(8) -0.0034(6) -0.0064(6) -0.0095(6)
C78 0.0368(10) 0.0361(10) 0.0295(9) 0.0047(8) -0.0167(8) -0.0245(8)

loop_
_atom_type_symbol
_atom_type_description
_atom_type_scat_dispersion_real
_atom_type_scat_dispersion_imag
_atom_type_scat_source
C C 0.0033 0.0016 'International Tables Vol C Tables 4.2.6.8 and 6.1.1.4'
H H 0.0000 0.0000 'International Tables Vol C Tables 4.2.6.8 and 6.1.1.4'
Cl Cl 0.1484 0.1585 'International Tables Vol C Tables 4.2.6.8 and 6.1.1.4'
F F 0.0171 0.0103 'International Tables Vol C Tables 4.2.6.8 and 6.1.1.4'
N N 0.0061 0.0033 'International Tables Vol C Tables 4.2.6.8 and 6.1.1.4'
Ni Ni 0.3393 1.1124 'International Tables Vol C Tables 4.2.6.8 and 6.1.1.4'
O O 0.0106 0.0060 'International Tables Vol C Tables 4.2.6.8 and 6.1.1.4'

loop_
_geom_angle_atom_site_label_1
_geom_angle_atom_site_label_2
_geom_angle_atom_site_label_3
_geom_angle
_geom_angle_site_symmetry_1
_geom_angle_site_symmetry_3
O9 C79 H79A 109.5 . .
O9 C79 H79B 109.5 . .
H79A C79 H79B 109.5 . .
O9 C79 H79C 109.5 . .
H79A C79 H79C 109.5 . .
H79B C79 H79C 109.5 . .
O10 C80 H80A 109.5 . .
O10 C80 H80B 109.5 . .
H80A C80 H80B 109.5 . .
O10 C80 H80C 109.5 . .
H80A C80 H80C 109.5 . .
H80B C80 H80C 109.5 . .
N5 Ni1 O1 105.22(6) . .
N5 Ni1 N3 98.03(6) . .
O1 Ni1 N3 155.60(5) . .
N5 Ni1 N1 88.29(6) . .
O1 Ni1 N1 77.14(5) . .
N3 Ni1 N1 96.53(5) . .
N5 Ni1 O3 167.52(5) . .
O1 Ni1 O3 81.85(4) . .
N3 Ni1 O3 76.72(5) . .
N1 Ni1 O3 103.45(5) . .
N5 Ni1 N7 90.91(6) . .
O1 Ni1 N7 93.52(5) . .
N3 Ni1 N7 93.40(5) . .
N1 Ni1 N7 170.05(5) . .
O3 Ni1 N7 78.24(5) . .
O3 Ni2 N7 103.09(5) . 2_656
O3 Ni2 N2 158.65(5) . .
N7 Ni2 N2 98.05(5) 2_656 .
O3 Ni2 O3 79.42(5) . 2_656
N7 Ni2 O3 81.23(5) 2_656 2_656
N2 Ni2 O3 107.10(5) . 2_656
O3 Ni2 O1 82.86(4) . .
N7 Ni2 O1 164.92(5) 2_656 .
N2 Ni2 O1 77.40(5) . .
O3 Ni2 O1 86.36(4) 2_656 .
O3 Ni2 N4 77.55(5) . .
N7 Ni2 N4 90.68(5) 2_656 .
N2 Ni2 N4 99.36(5) . .
O3 Ni2 N4 153.14(5) 2_656 .
O1 Ni2 N4 104.20(5) . .
C6 O1 Ni1 117.08(9) . .
C6 O1 Ni2 108.23(9) . .
Ni1 O1 Ni2 96.22(4) . .
C6 O2 C12 115.44(12) . .
C18 O3 Ni2 117.33(9) . .
C18 O3 Ni2 128.10(9) . 2_656
Ni2 O3 Ni2 100.59(4) . 2_656
C18 O3 Ni1 109.85(9) . .
Ni2 O3 Ni1 96.05(4) . .
Ni2 O3 Ni1 99.16(4) 2_656 .
C18 O4 H4A 109.5 . .
C5 N1 C1 118.32(14) . .
C5 N1 Ni1 115.66(10) . .
C1 N1 Ni1 125.56(12) . .
C11 N2 C7 118.81(14) . .
C11 N2 Ni2 127.78(11) . .
C7 N2 Ni2 113.37(10) . .
C19 N4 C23 118.41(14) . .
C19 N4 Ni2 114.30(10) . .
C23 N4 Ni2 127.19(11) . .
C13 N3 C17 118.98(14) . .
C13 N3 Ni1 125.75(12) . .
C17 N3 Ni1 114.93(10) . .
C24 N5 Ni1 174.92(16) . .
C24 N6 C25' 140.8(8) . .
C24 N6 C25 119.01(19) . .
C32 N7 Ni2 138.03(12) . 2_656
C32 N7 Ni1 121.47(12) . .
Ni2 N7 Ni1 100.49(6) 2_656 .
C32 N8 C33 120.19(14) . .
N1 C1 C2 122.52(16) . .
N1 C1 H1 118.7 . .
C2 C1 H1 118.7 . .
C3 C2 C1 118.82(16) . .
C3 C2 H2 120.6 . .
C1 C2 H2 120.6 . .
C2 C3 C4 119.04(16) . .
C2 C3 H3 120.5 . .
C4 C3 H3 120.5 . .
C5 C4 C3 118.68(16) . .
C5 C4 H4 120.7 . .
C3 C4 H4 120.7 . .
N1 C5 C4 122.61(15) . .
N1 C5 C6 114.43(13) . .
C4 C5 C6 122.85(14) . .
O1 C6 O2 113.96(13) . .
O1 C6 C5 110.38(12) . .
O2 C6 C5 102.11(12) . .
O1 C6 C7 108.48(12) . .
O2 C6 C7 109.01(12) . .
C5 C6 C7 112.89(13) . .
N2 C7 C8 121.87(15) . .
N2 C7 C6 115.11(13) . .
C8 C7 C6 122.99(14) . .
C9 C8 C7 118.89(16) . .
C9 C8 H8 120.6 . .
C7 C8 H8 120.6 . .
C10 C9 C8 119.20(16) . .
C10 C9 H9 120.4 . .
C8 C9 H9 120.4 . .
C9 C10 C11 118.75(16) . .
C9 C10 H10 120.6 . .
C11 C10 H10 120.6 . .
N2 C11 C10 122.40(16) . .
N2 C11 H11 118.8 . .
C10 C11 H11 118.8 . .
O2 C12 H12A 109.5 . .
O2 C12 H12B 109.5 . .
H12A C12 H12B 109.5 . .
O2 C12 H12C 109.5 . .
H12A C12 H12C 109.5 . .
H12B C12 H12C 109.5 . .
N4 C23 C22 122.72(16) . .
N4 C23 H23 118.6 . .
C22 C23 H23 118.6 . .
C23 C22 C21 118.81(16) . .
C23 C22 H22 120.6 . .
C21 C22 H22 120.6 . .
C20 C21 C22 118.70(16) . .
C20 C21 H21 120.6 . .
C22 C21 H21 120.6 . .
C21 C20 C19 119.13(16) . .
C21 C20 H20 120.4 . .
C19 C20 H20 120.4 . .
N4 C19 C20 122.22(15) . .
N4 C19 C18 115.62(13) . .
C20 C19 C18 122.07(14) . .
N3 C13 C14 122.08(17) . .
N3 C13 H13 119.0 . .
C14 C13 H13 119.0 . .
C15 C14 C13 119.07(17) . .
C15 C14 H14 120.5 . .
C13 C14 H14 120.5 . .
C14 C15 C16 118.98(16) . .
C14 C15 H15 120.5 . .
C16 C15 H15 120.5 . .
C15 C16 C17 118.96(17) . .
C15 C16 H16 120.5 . .
C17 C16 H16 120.5 . .
N3 C17 C16 121.93(15) . .
N3 C17 C18 115.19(13) . .
C16 C17 C18 122.83(15) . .
O3 C18 O4 112.61(12) . .
O3 C18 C17 107.68(12) . .
O4 C18 C17 109.10(12) . .
O3 C18 C19 108.87(12) . .
O4 C18 C19 105.92(12) . .
C17 C18 C19 112.74(12) . .
N5 C24 N6 173.3(2) . .
N6 C25 C26 116.9(2) . .
N6 C25 C30 125.42(19) . .
C26 C25 C30 117.7(2) . .
C27 C26 C25 121.4(2) . .
C27 C26 H26 119.3 . .
C25 C26 H26 119.3 . .
C26 C27 C28 119.53(19) . .
C26 C27 C31 118.8(2) . .
C28 C27 C31 121.6(2) . .
C29 C28 C27 120.0(2) . .
C29 C28 Cl1 118.37(18) . .
C27 C28 Cl1 121.61(18) . .
C30 C29 C28 120.3(2) . .
C30 C29 H29 119.9 . .
C28 C29 H29 119.9 . .
C29 C30 C25 121.1(2) . .
C29 C30 H30 119.4 . .
C25 C30 H30 119.4 . .
F1 C31 F3 106.4(2) . .
F1 C31 F2 106.2(2) . .
F3 C31 F2 107.05(19) . .
F1 C31 C27 112.5(2) . .
F3 C31 C27 111.9(2) . .
F2 C31 C27 112.34(19) . .
N6 C25' C26' 132.0(11) . .
N6 C25' C30' 106.0(11) . .
C26' C25' C30' 120.0 . .
C27' C26' C25' 120.0 . .
C27' C26' H26' 120.0 . .
C25' C26' H26' 120.0 . .
C28' C27' C26' 120.0 . .
C28' C27' H27' 120.0 . .
C26' C27' H27' 120.0 . .
C29' C28' C27' 120.0 . .
C29' C28' Cl1' 124.5(10) . .
C27' C28' Cl1' 115.5(10) . .
C28' C29' C30' 120.0 . .
C28' C29' C31' 119.3(15) . .
C30' C29' C31' 120.4(15) . .
C29' C30' C25' 120.0 . .
C29' C30' H30' 120.0 . .
C25' C30' H30' 120.0 . .
F1' C31' F3' 110(2) . .
F1' C31' F2' 107(2) . .
F3' C31' F2' 105(2) . .
F1' C31' C29' 113(2) . .
F3' C31' C29' 111(2) . .
F2' C31' C29' 111.1(17) . .
N7 C32 N8 174.29(17) . .
C34 C33 C38 118.51(16) . .
C34 C33 N8 123.37(15) . .
C38 C33 N8 118.12(15) . .
C35 C34 C33 120.74(16) . .
C35 C34 H34 119.6 . .
C33 C34 H34 119.6 . .
C36 C35 C34 119.73(17) . .
C36 C35 C39 121.13(16) . .
C34 C35 C39 119.14(16) . .
C37 C36 C35 119.93(16) . .
C37 C36 Cl2 118.05(14) . .
C35 C36 Cl2 122.02(15) . .
C36 C37 C38 120.47(16) . .
C36 C37 H37 119.8 . .
C38 C37 H37 119.8 . .
C37 C38 C33 120.61(17) . .
C37 C38 H38 119.7 . .
C33 C38 H38 119.7 . .
F4 C39 F6 106.0(2) . .
F4 C39 F5 106.69(18) . .
F6 C39 F5 106.55(19) . .
F4 C39 C35 112.89(19) . .
F6 C39 C35 112.51(16) . .
F5 C39 C35 111.8(2) . .
N13 Ni3 O5 103.85(6) . .
N13 Ni3 N11 97.34(6) . .
O5 Ni3 N11 157.13(5) . .
N13 Ni3 N9 89.94(6) . .
O5 Ni3 N9 77.42(5) . .
N11 Ni3 N9 94.26(6) . .
N13 Ni3 O7 167.78(6) . .
O5 Ni3 O7 83.07(4) . .
N11 Ni3 O7 77.72(5) . .
N9 Ni3 O7 101.49(5) . .
N13 Ni3 N15 91.76(6) . .
O5 Ni3 N15 92.52(5) . .
N11 Ni3 N15 95.38(6) . .
N9 Ni3 N15 169.91(6) . .
O7 Ni3 N15 77.73(5) . .
O7 Ni4 N10 158.95(5) 2_765 2_765
O7 Ni4 N15 102.88(5) 2_765 .
N10 Ni4 N15 98.03(6) 2_765 .
O7 Ni4 O7 80.42(5) 2_765 .
N10 Ni4 O7 105.58(5) 2_765 .
N15 Ni4 O7 80.71(5) . .
O7 Ni4 N12 77.44(5) 2_765 2_765
N10 Ni4 N12 100.41(6) 2_765 2_765
N15 Ni4 N12 89.83(6) . 2_765
O7 Ni4 N12 153.30(5) . 2_765
O7 Ni4 O5 83.08(4) 2_765 2_765
N10 Ni4 O5 77.30(5) 2_765 2_765
N15 Ni4 O5 164.51(5) . 2_765
O7 Ni4 O5 86.30(4) . 2_765
N12 Ni4 O5 105.49(5) 2_765 2_765
C45 O5 Ni3 116.63(10) . .
C45 O5 Ni4 107.69(9) . 2_765
Ni3 O5 Ni4 95.45(4) . 2_765
C51 O6 C45 115.18(12) . .
C57 O7 Ni4 118.01(9) . 2_765
C57 O7 Ni4 128.09(9) . .
Ni4 O7 Ni4 99.58(5) 2_765 .
C57 O7 Ni3 110.18(9) . .
Ni4 O7 Ni3 94.98(4) 2_765 .
Ni4 O7 Ni3 99.97(5) . .
C57 O8 H8A 109.5 . .
C52 N11 C56 119.24(15) . .
C52 N11 Ni3 126.05(12) . .
C56 N11 Ni3 114.70(11) . .
C62 N12 C58 118.37(15) . .
C62 N12 Ni4 126.86(13) . 2_765
C58 N12 Ni4 114.25(11) . 2_765
C44 N9 C40 117.95(15) . .
C44 N9 Ni3 114.45(11) . .
C40 N9 Ni3 127.25(13) . .
C50 N10 C46 119.20(15) . .
C50 N10 Ni4 127.18(12) . 2_765
C46 N10 Ni4 113.60(11) . 2_765
C71 N13 Ni3 172.28(15) . .
C71 N14 C72 119.09(15) . .
C63 N15 Ni4 137.44(13) . .
C63 N15 Ni3 122.05(12) . .
Ni4 N15 Ni3 100.50(6) . .
C63 N16 C64 119.97(15) . .
N11 C52 C53 122.37(17) . .
N11 C52 H52 118.8 . .
C53 C52 H52 118.8 . .
C52 C53 C54 118.70(18) . .
C52 C53 H53 120.7 . .
C54 C53 H53 120.7 . .
C55 C54 C53 119.11(17) . .
C55 C54 H54 120.4 . .
C53 C54 H54 120.4 . .
C54 C55 C56 118.83(17) . .
C54 C55 H55 120.6 . .
C56 C55 H55 120.6 . .
N11 C56 C55 121.75(16) . .
N11 C56 C57 115.97(13) . .
C55 C56 C57 122.27(15) . .
O7 C57 O8 112.95(12) . .
O7 C57 C56 108.44(13) . .
O8 C57 C56 108.28(13) . .
O7 C57 C58 108.76(12) . .
O8 C57 C58 106.50(12) . .
C56 C57 C58 111.96(13) . .
N12 C58 C59 122.27(16) . .
N12 C58 C57 116.20(13) . .
C59 C58 C57 121.47(15) . .
C60 C59 C58 118.97(18) . .
C60 C59 H59 120.5 . .
C58 C59 H59 120.5 . .
C61 C60 C59 119.02(17) . .
C61 C60 H60 120.5 . .
C59 C60 H60 120.5 . .
C60 C61 C62 119.16(18) . .
C60 C61 H61 120.4 . .
C62 C61 H61 120.4 . .
N12 C62 C61 122.14(19) . .
N12 C62 H62 118.9 . .
C61 C62 H62 118.9 . .
N9 C40 C41 122.96(18) . .
N9 C40 H40 118.5 . .
C41 C40 H40 118.5 . .
C42 C41 C40 118.73(17) . .
C42 C41 H41 120.6 . .
C40 C41 H41 120.6 . .
C41 C42 C43 118.96(17) . .
C41 C42 H42 120.5 . .
C43 C42 H42 120.5 . .
C42 C43 C44 118.85(18) . .
C42 C43 H43 120.6 . .
C44 C43 H43 120.6 . .
N9 C44 C43 122.54(16) . .
N9 C44 C45 114.87(14) . .
C43 C44 C45 122.54(16) . .
O5 C45 O6 114.29(13) . .
O5 C45 C44 110.38(13) . .
O6 C45 C44 102.30(12) . .
O5 C45 C46 107.49(13) . .
O6 C45 C46 109.66(13) . .
C44 C45 C46 112.81(14) . .
N10 C46 C47 121.33(17) . .
N10 C46 C45 115.17(13) . .
C47 C46 C45 123.46(16) . .
C48 C47 C46 119.26(18) . .
C48 C47 H47 120.4 . .
C46 C47 H47 120.4 . .
C49 C48 C47 119.11(17) . .
C49 C48 H48 120.4 . .
C47 C48 H48 120.4 . .
C48 C49 C50 118.8(2) . .
C48 C49 H49 120.6 . .
C50 C49 H49 120.6 . .
N10 C50 C49 122.18(18) . .
N10 C50 H50 118.9 . .
C49 C50 H50 118.9 . .
O6 C51 H51A 109.5 . .
O6 C51 H51B 109.5 . .
H51A C51 H51B 109.5 . .
O6 C51 H51C 109.5 . .
H51A C51 H51C 109.5 . .
H51B C51 H51C 109.5 . .
N15 C63 N16 174.57(18) . .
C69 C64 C65 118.74(17) . .
C69 C64 N16 117.86(17) . .
C65 C64 N16 123.39(15) . .
C66 C65 C64 120.87(17) . .
C66 C65 H65 119.6 . .
C64 C65 H65 119.6 . .
C65 C66 C67 119.14(19) . .
C65 C66 C70 119.07(17) . .
C67 C66 C70 121.79(17) . .
C68 C67 C66 120.35(17) . .
C68 C67 Cl3 118.36(16) . .
C66 C67 Cl3 121.28(18) . .
C67 C68 C69 120.65(18) . .
C67 C68 H68 119.7 . .
C69 C68 H68 119.7 . .
C68 C69 C64 120.2(2) . .
C68 C69 H69 119.9 . .
C64 C69 H69 119.9 . .
F8 C70 F7 106.21(18) . .
F8 C70 F9 106.58(19) . .
F7 C70 F9 106.42(16) . .
F8 C70 C66 112.77(15) . .
F7 C70 C66 112.34(18) . .
F9 C70 C66 112.06(18) . .
N13 C71 N14 173.63(19) . .
N14 C72 C77 124.39(15) . .
N14 C72 C73 117.69(15) . .
C77 C72 C73 117.92(15) . .
C74 C73 C72 121.26(16) . .
C74 C73 H73 119.4 . .
C72 C73 H73 119.4 . .
C73 C74 C75 119.47(16) . .
C73 C74 C78 118.98(17) . .
C75 C74 C78 121.54(16) . .
C76 C75 C74 120.13(16) . .
C76 C75 Cl4 117.97(14) . .
C74 C75 Cl4 121.88(14) . .
C75 C76 C77 120.27(17) . .
C75 C76 H76 119.9 . .
C77 C76 H76 119.9 . .
C76 C77 C72 120.91(16) . .
C76 C77 H77 119.5 . .
C72 C77 H77 119.5 . .
F10 C78 F12 106.73(17) . .
F10 C78 F11 106.12(15) . .
F12 C78 F11 105.63(16) . .
F10 C78 C74 113.76(15) . .
F12 C78 C74 112.15(16) . .
F11 C78 C74 111.91(17) . .

loop_
_geom_bond_atom_site_label_1
_geom_bond_atom_site_label_2
_geom_bond_distance
_geom_bond_site_symmetry_2
O9 C79 1.380(4) .
O9 H9A 0.8200 .
C79 H79A 0.9600 .
C79 H79B 0.9600 .
C79 H79C 0.9600 .
O10 C80 1.238(11) .
O10 H10A 0.8200 .
C80 H80A 0.9600 .
C80 H80B 0.9600 .
C80 H80C 0.9600 .
Ni1 N5 2.0068(15) .
Ni1 O1 2.0453(11) .
Ni1 N3 2.0774(13) .
Ni1 N1 2.1180(14) .
Ni1 O3 2.1423(11) .
Ni1 N7 2.1469(14) .
Ni2 O3 2.0268(11) .
Ni2 N7 2.0554(14) 2_656
Ni2 N2 2.0563(13) .
Ni2 O3 2.1019(11) 2_656
Ni2 O1 2.1189(11) .
Ni2 N4 2.1217(14) .
Cl2 C36 1.7395(18) .
F4 C39 1.341(3) .
F5 C39 1.352(3) .
F6 C39 1.342(2) .
O1 C6 1.3811(18) .
O2 C6 1.4299(19) .
O2 C12 1.435(2) .
O3 C18 1.3852(17) .
O3 Ni2 2.1018(11) 2_656
O4 C18 1.4111(18) .
O4 H4A 0.8200 .
N1 C5 1.345(2) .
N1 C1 1.348(2) .
N2 C11 1.346(2) .
N2 C7 1.349(2) .
N4 C19 1.343(2) .
N4 C23 1.344(2) .
N3 C13 1.343(2) .
N3 C17 1.347(2) .
N5 C24 1.154(2) .
N6 C24 1.288(3) .
N6 C25' 1.323(11) .
N6 C25 1.394(3) .
N7 C32 1.192(2) .
N7 Ni2 2.0554(14) 2_656
N8 C32 1.262(2) .
N8 C33 1.409(2) .
C1 C2 1.390(2) .
C1 H1 0.9300 .
C2 C3 1.387(3) .
C2 H2 0.9300 .
C3 C4 1.393(2) .
C3 H3 0.9300 .
C4 C5 1.389(2) .
C4 H4 0.9300 .
C5 C6 1.539(2) .
C6 C7 1.543(2) .
C7 C8 1.395(2) .
C8 C9 1.390(3) .
C8 H8 0.9300 .
C9 C10 1.387(3) .
C9 H9 0.9300 .
C10 C11 1.390(2) .
C10 H10 0.9300 .
C11 H11 0.9300 .
C12 H12A 0.9600 .
C12 H12B 0.9600 .
C12 H12C 0.9600 .
C23 C22 1.385(2) .
C23 H23 0.9300 .
C22 C21 1.392(3) .
C22 H22 0.9300 .
C21 C20 1.385(3) .
C21 H21 0.9300 .
C20 C19 1.392(2) .
C20 H20 0.9300 .
C19 C18 1.540(2) .
C13 C14 1.389(2) .
C13 H13 0.9300 .
C14 C15 1.387(3) .
C14 H14 0.9300 .
C15 C16 1.387(3) .
C15 H15 0.9300 .
C16 C17 1.392(2) .
C16 H16 0.9300 .
C17 C18 1.533(2) .
Cl1 C28 1.743(2) .
F1 C31 1.339(3) .
F2 C31 1.348(3) .
F3 C31 1.341(3) .
C25 C26 1.408(3) .
C25 C30 1.409(3) .
C26 C27 1.387(3) .
C26 H26 0.9300 .
C27 C28 1.400(3) .
C27 C31 1.498(3) .
C28 C29 1.388(3) .
C29 C30 1.382(3) .
C29 H29 0.9300 .
C30 H30 0.9300 .
Cl1' C28' 1.766(13) .
F1' C31' 1.27(3) .
F2' C31' 1.38(3) .
F3' C31' 1.37(3) .
C25' C26' 1.3900 .
C25' C30' 1.3900 .
C26' C27' 1.3900 .
C26' H26' 0.9300 .
C27' C28' 1.3900 .
C27' H27' 0.9300 .
C28' C29' 1.3900 .
C29' C30' 1.3900 .
C29' C31' 1.50(3) .
C30' H30' 0.9300 .
C33 C34 1.400(2) .
C33 C38 1.401(2) .
C34 C35 1.394(2) .
C34 H34 0.9300 .
C35 C36 1.394(3) .
C35 C39 1.500(3) .
C36 C37 1.384(3) .
C37 C38 1.385(3) .
C37 H37 0.9300 .
C38 H38 0.9300 .
Ni3 N13 2.0021(15) .
Ni3 O5 2.0246(12) .
Ni3 N11 2.0575(14) .
Ni3 N9 2.1238(15) .
Ni3 O7 2.1365(11) .
Ni3 N15 2.1522(14) .
Ni4 O7 2.0324(11) 2_765
Ni4 N10 2.0502(14) 2_765
Ni4 N15 2.0617(14) .
Ni4 O7 2.0944(11) .
Ni4 N12 2.1094(14) 2_765
Ni4 O5 2.1287(11) 2_765
Cl3 C67 1.7460(19) .
Cl4 C75 1.7406(18) .
F7 C70 1.347(2) .
F8 C70 1.330(3) .
F9 C70 1.348(2) .
F10 C78 1.338(2) .
F11 C78 1.351(2) .
F12 C78 1.341(3) .
O5 C45 1.3802(18) .
O5 Ni4 2.1287(11) 2_765
O6 C51 1.428(2) .
O6 C45 1.4286(18) .
O7 C57 1.3844(18) .
O7 Ni4 2.0325(11) 2_765
O8 C57 1.4084(18) .
O8 H8A 0.8200 .
N11 C52 1.340(2) .
N11 C56 1.345(2) .
N12 C62 1.344(2) .
N12 C58 1.345(2) .
N12 Ni4 2.1094(14) 2_765
N9 C44 1.340(2) .
N9 C40 1.342(2) .
N10 C50 1.343(2) .
N10 C46 1.347(2) .
N10 Ni4 2.0502(14) 2_765
N13 C71 1.161(2) .
N14 C71 1.294(2) .
N14 C72 1.393(2) .
N15 C63 1.193(2) .
N16 C63 1.258(2) .
N16 C64 1.404(2) .
C52 C53 1.385(3) .
C52 H52 0.9300 .
C53 C54 1.391(3) .
C53 H53 0.9300 .
C54 C55 1.390(3) .
C54 H54 0.9300 .
C55 C56 1.392(2) .
C55 H55 0.9300 .
C56 C57 1.538(2) .
C57 C58 1.541(2) .
C58 C59 1.390(2) .
C59 C60 1.384(3) .
C59 H59 0.9300 .
C60 C61 1.376(3) .
C60 H60 0.9300 .
C61 C62 1.393(3) .
C61 H61 0.9300 .
C62 H62 0.9300 .
C40 C41 1.387(3) .
C40 H40 0.9300 .
C41 C42 1.378(3) .
C41 H41 0.9300 .
C42 C43 1.387(3) .
C42 H42 0.9300 .
C43 C44 1.389(2) .
C43 H43 0.9300 .
C44 C45 1.532(2) .
C45 C46 1.544(2) .
C46 C47 1.392(2) .
C47 C48 1.385(3) .
C47 H47 0.9300 .
C48 C49 1.384(3) .
C48 H48 0.9300 .
C49 C50 1.387(3) .
C49 H49 0.9300 .
C50 H50 0.9300 .
C51 H51A 0.9600 .
C51 H51B 0.9600 .
C51 H51C 0.9600 .
C64 C69 1.403(2) .
C64 C65 1.404(3) .
C65 C66 1.394(2) .
C65 H65 0.9300 .
C66 C67 1.399(3) .
C66 C70 1.507(3) .
C67 C68 1.380(3) .
C68 C69 1.387(3) .
C68 H68 0.9300 .
C69 H69 0.9300 .
C72 C77 1.405(2) .
C72 C73 1.407(2) .
C73 C74 1.391(2) .
C73 H73 0.9300 .
C74 C75 1.397(3) .
C74 C78 1.503(2) .
C75 C76 1.386(3) .
C76 C77 1.388(2) .
C76 H76 0.9300 .
C77 H77 0.9300 .
